data_7241564
loop_
_publ_author_name
'Peloquin, Andrew J.'
'Kobra, Khadijatul'
'McMillen, Colin D.'
'Iacono, Scott T.'
'Pennington, William T.'

_publ_section_title
;
 Isolation of hydrazine oxidation products via halogen bonding: C--I bond
 scission and crystal polymorphism
;
_journal_issue 2
_journal_name_full CrystEngComm
_journal_page_first 419
_journal_page_last 426
_journal_paper_doi 10.1039/D0CE01568G
_journal_volume 23
_journal_year 2021
_chemical_formula_moiety '4(C3 F2 I), C4 H12 N, I'
_chemical_formula_sum 'C16 H12 F8 I5 N'
_chemical_formula_weight 1004.77
_chemical_name_common 'bis(1,2-diiodo-3,4,5,6-tetrafluorobenzene) (tetramethylammonium iodide) cocrystal'
_space_group_crystal_system orthorhombic
_space_group_IT_number 59
_space_group_name_Hall '-P 2ab 2a'
_space_group_name_H-M_alt 'P m m n :2'
_atom_sites_solution_hydrogens geom
_atom_sites_solution_primary dual
_atom_sites_solution_secondary difmap
_audit_creation_method SHELXL-2016/6
_audit_update_record
;
2020-10-22 deposited with the CCDC.	2020-11-23 downloaded from the CCDC.
;
_cell_angle_alpha 90
_cell_angle_beta 90
_cell_angle_gamma 90
_cell_formula_units_Z 2
_cell_length_a 22.6298(11)
_cell_length_b 6.9472(3)
_cell_length_c 7.9192(4)
_cell_measurement_reflns_used 8190
_cell_measurement_temperature 150(2)
_cell_measurement_theta_max 26.336
_cell_measurement_theta_min 3.601
_cell_volume 1245.01(10)
_computing_cell_refinement 'Bruker SAINT'
_computing_data_collection 'Bruker APEX3'
_computing_data_reduction 'Bruker SAINT'
_computing_molecular_graphics 'Bruker SHELXTL'
_computing_publication_material 'Bruker SHELXTL'
_computing_structure_refinement 'SHELXL-2016/6 (Sheldrick, 2016)'
_computing_structure_solution 'SHELXT 2014/5 (Sheldrick, 2014)'
_diffrn_ambient_temperature 150(2)
_diffrn_measured_fraction_theta_full 0.994
_diffrn_measured_fraction_theta_max 0.994
_diffrn_measurement_device_type 'Bruker D8 Quest Photon 100'
_diffrn_measurement_method '\f and \w scans'
_diffrn_radiation_type MoK\a
_diffrn_radiation_wavelength 0.71073
_diffrn_reflns_av_R_equivalents 0.0417
_diffrn_reflns_av_unetI/netI 0.0265
_diffrn_reflns_Laue_measured_fraction_full 0.994
_diffrn_reflns_Laue_measured_fraction_max 0.994
_diffrn_reflns_limit_h_max 28
_diffrn_reflns_limit_h_min -28
_diffrn_reflns_limit_k_max 8
_diffrn_reflns_limit_k_min -8
_diffrn_reflns_limit_l_max 9
_diffrn_reflns_limit_l_min -9
_diffrn_reflns_number 9914
_diffrn_reflns_point_group_measured_fraction_full 0.994
_diffrn_reflns_point_group_measured_fraction_max 0.994
_diffrn_reflns_theta_full 25.242
_diffrn_reflns_theta_max 26.336
_diffrn_reflns_theta_min 3.601
_diffrn_source 'fine focus sealed tube'
_exptl_absorpt_coefficient_mu 6.309
_exptl_absorpt_correction_T_max 0.71
_exptl_absorpt_correction_T_min 0.56
_exptl_absorpt_correction_type multi-scan
_exptl_absorpt_process_details 'Bruker, SADABS'
_exptl_crystal_colour colourless
_exptl_crystal_density_diffrn 2.680
_exptl_crystal_density_meas ?
_exptl_crystal_density_method 'not measured'
_exptl_crystal_description block
_exptl_crystal_F_000 904
_exptl_crystal_size_max 0.104
_exptl_crystal_size_mid 0.077
_exptl_crystal_size_min 0.057
_exptl_transmission_factor_max 'not measured'
_exptl_transmission_factor_min 'not measured'
_refine_diff_density_max 0.717
_refine_diff_density_min -0.649
_refine_diff_density_rms 0.134
_refine_ls_extinction_method none
_refine_ls_goodness_of_fit_ref 1.057
_refine_ls_hydrogen_treatment constr
_refine_ls_matrix_type full
_refine_ls_number_parameters 93
_refine_ls_number_reflns 1406
_refine_ls_number_restraints 0
_refine_ls_restrained_S_all 1.057
_refine_ls_R_factor_all 0.0337
_refine_ls_R_factor_gt 0.0238
_refine_ls_shift/su_max 0.001
_refine_ls_shift/su_mean 0.000
_refine_ls_structure_factor_coef Fsqd
_refine_ls_weighting_details 'w=1/[\s^2^(Fo^2^)+(0.0135P)^2^+1.6568P] where P=(Fo^2^+2Fc^2^)/3'
_refine_ls_weighting_scheme calc
_refine_ls_wR_factor_gt 0.0382
_refine_ls_wR_factor_ref 0.0402
_reflns_Friedel_coverage 0.000
_reflns_number_gt 1189
_reflns_number_total 1406
_reflns_threshold_expression 'I > 2\s(I)'
_cod_data_source_file d0ce01568g2.cif
_cod_data_source_block 2(12-F4DIB)(NMe4I)_MeOH
_cod_depositor_comments
;
The following automatic conversions were performed:

data item '_exptl_crystal_density_meas' value 'not measured' was
changed to '?' -- the value is perceived as not measured.

Automatic conversion script
Id: cif_fix_values 7556 2019-12-06 15:28:31Z antanas 

 Adding full bibliography for 7241557--7241566.cif.
;
_cod_original_sg_symbol_H-M 'P m m n'
_cod_database_code 7241564
_shelx_shelxl_version_number 2016/6
_shelx_space_group_comment
;
The symmetry employed for this shelxl refinement is uniquely defined
by the following loop, which should always be used as a source of
symmetry information in preference to the above space-group names.
They are only intended as comments.
;
_shelx_estimated_absorpt_t_min 0.560
_shelx_estimated_absorpt_t_max 0.715

loop_
_space_group_symop_operation_xyz
'x, y, z'
'-x+1/2, -y+1/2, z'
'-x, y+1/2, -z'
'x+1/2, -y, -z'
'-x, -y, -z'
'x-1/2, y-1/2, -z'
'x, -y-1/2, z'
'-x-1/2, y, z'

loop_
_atom_site_label
_atom_site_type_symbol
_atom_site_fract_x
_atom_site_fract_y
_atom_site_fract_z
_atom_site_U_iso_or_equiv
_atom_site_adp_type
_atom_site_occupancy
_atom_site_site_symmetry_order
_atom_site_calc_flag
_atom_site_refinement_flags_posn
_atom_site_refinement_flags_adp
_atom_site_refinement_flags_occupancy
_atom_site_disorder_assembly
_atom_site_disorder_group
I1 I 0.250000 0.750000 0.83899(6) 0.02597(13) Uani 1 4 d S T P . .
I2 I 0.37358(2) 0.750000 0.56663(4) 0.02352(10) Uani 1 2 d S T P . .
I3 I 0.38972(2) 0.750000 0.09490(4) 0.02785(11) Uani 1 2 d S T P . .
F1 F 0.52588(14) 0.750000 0.0269(4) 0.0440(9) Uani 1 2 d S T P . .
F2 F 0.62112(13) 0.750000 0.2269(4) 0.0390(8) Uani 1 2 d S T P . .
F3 F 0.60874(13) 0.750000 0.5668(4) 0.0354(8) Uani 1 2 d S T P . .
F4 F 0.50167(13) 0.750000 0.7060(3) 0.0342(8) Uani 1 2 d S T P . .
N1 N 0.750000 0.750000 -0.1908(7) 0.0209(14) Uani 1 4 d S T P . .
C1 C 0.750000 0.5744(8) -0.2981(7) 0.0302(13) Uani 1 2 d S T P . .
H1A H 0.750000 0.459815 -0.225963 0.045 Uiso 1 2 calc R U P . .
H1B H 0.714641 0.573826 -0.369575 0.045 Uiso 0.5 1 calc R U P . .
H1C H 0.785359 0.573826 -0.369575 0.045 Uiso 0.5 1 calc R U P . .
C2 C 0.6969(2) 0.750000 -0.0798(7) 0.0303(13) Uani 1 2 d S T P . .
H2A H 0.697040 0.634063 -0.009315 0.045 Uiso 0.5 1 calc R U P . .
H2B H 0.697521 0.864405 -0.007436 0.045 Uiso 0.5 1 calc R U P . .
H2C H 0.661125 0.751532 -0.149618 0.045 Uiso 1 2 calc R U P . .
C3 C 0.4552(2) 0.750000 0.4389(6) 0.0190(11) Uani 1 2 d S T P . .
C4 C 0.4613(2) 0.750000 0.2628(6) 0.0204(11) Uani 1 2 d S T P . .
C5 C 0.5178(2) 0.750000 0.1945(6) 0.0274(13) Uani 1 2 d S T P . .
C6 C 0.5671(2) 0.750000 0.2952(7) 0.0249(12) Uani 1 2 d S T P . .
C7 C 0.5612(2) 0.750000 0.4678(6) 0.0232(12) Uani 1 2 d S T P . .
C8 C 0.5052(2) 0.750000 0.5365(6) 0.0229(12) Uani 1 2 d S T P . .

loop_
_atom_site_aniso_label
_atom_site_aniso_U_11
_atom_site_aniso_U_22
_atom_site_aniso_U_33
_atom_site_aniso_U_23
_atom_site_aniso_U_13
_atom_site_aniso_U_12
I1 0.0161(2) 0.0375(3) 0.0242(3) 0.000 0.000 0.000
I2 0.01955(18) 0.0313(2) 0.01969(18) 0.000 0.00216(13) 0.000
I3 0.02534(19) 0.0393(2) 0.01894(18) 0.000 -0.00671(14) 0.000
F1 0.0351(19) 0.083(3) 0.0138(17) 0.000 0.0061(14) 0.000
F2 0.0193(17) 0.062(2) 0.0360(19) 0.000 0.0089(14) 0.000
F3 0.0229(16) 0.052(2) 0.0314(19) 0.000 -0.0137(15) 0.000
F4 0.0306(18) 0.061(2) 0.0113(17) 0.000 -0.0033(13) 0.000
N1 0.017(3) 0.027(4) 0.019(3) 0.000 0.000 0.000
C1 0.024(3) 0.034(3) 0.032(3) -0.005(3) 0.000 0.000
C2 0.023(3) 0.041(4) 0.027(3) 0.000 0.001(2) 0.000
C3 0.018(2) 0.020(3) 0.019(3) 0.000 0.000(2) 0.000
C4 0.018(3) 0.025(3) 0.019(3) 0.000 -0.005(2) 0.000
C5 0.026(3) 0.039(3) 0.017(3) 0.000 -0.003(2) 0.000
C6 0.019(3) 0.026(3) 0.030(3) 0.000 0.006(2) 0.000
C7 0.018(3) 0.028(3) 0.023(3) 0.000 -0.006(2) 0.000
C8 0.030(3) 0.026(3) 0.012(3) 0.000 -0.006(2) 0.000

loop_
_atom_type_symbol
_atom_type_description
_atom_type_scat_dispersion_real
_atom_type_scat_dispersion_imag
_atom_type_scat_source
C C 0.0033 0.0016 'International Tables Vol C Tables 4.2.6.8 and 6.1.1.4'
H H 0.0000 0.0000 'International Tables Vol C Tables 4.2.6.8 and 6.1.1.4'
F F 0.0171 0.0103 'International Tables Vol C Tables 4.2.6.8 and 6.1.1.4'
I I -0.4742 1.8119 'International Tables Vol C Tables 4.2.6.8 and 6.1.1.4'
N N 0.0061 0.0033 'International Tables Vol C Tables 4.2.6.8 and 6.1.1.4'

loop_
_geom_angle_atom_site_label_1
_geom_angle_atom_site_label_2
_geom_angle_atom_site_label_3
_geom_angle
_geom_angle_site_symmetry_1
_geom_angle_site_symmetry_3
_geom_angle_publ_flag
C1 N1 C1 110.3(5) 2_665 . ?
C1 N1 C2 109.72(15) 2_665 . ?
C1 N1 C2 109.72(15) . . ?
C1 N1 C2 109.72(15) 2_665 2_665 ?
C1 N1 C2 109.72(15) . 2_665 ?
C2 N1 C2 107.6(5) . 2_665 ?
N1 C1 H1A 109.5 . . ?
N1 C1 H1B 109.5 . . ?
H1A C1 H1B 109.5 . . ?
N1 C1 H1C 109.5 . . ?
H1A C1 H1C 109.5 . . ?
H1B C1 H1C 109.5 . . ?
N1 C2 H2A 109.5 . . ?
N1 C2 H2B 109.5 . . ?
H2A C2 H2B 109.5 . . ?
N1 C2 H2C 109.5 . . ?
H2A C2 H2C 109.5 . . ?
H2B C2 H2C 109.5 . . ?
C8 C3 C4 118.7(4) . . ?
C8 C3 I2 117.0(4) . . ?
C4 C3 I2 124.4(3) . . ?
C5 C4 C3 118.5(4) . . ?
C5 C4 I3 117.7(4) . . ?
C3 C4 I3 123.7(3) . . ?
F1 C5 C6 117.8(5) . . ?
F1 C5 C4 120.7(5) . . ?
C6 C5 C4 121.5(5) . . ?
F2 C6 C5 120.5(5) . . ?
F2 C6 C7 119.4(5) . . ?
C5 C6 C7 120.0(5) . . ?
F3 C7 C6 120.5(5) . . ?
F3 C7 C8 120.7(4) . . ?
C6 C7 C8 118.8(5) . . ?
F4 C8 C3 120.9(5) . . ?
F4 C8 C7 116.6(4) . . ?
C3 C8 C7 122.5(5) . . ?

loop_
_geom_bond_atom_site_label_1
_geom_bond_atom_site_label_2
_geom_bond_distance
_geom_bond_site_symmetry_2
_geom_bond_publ_flag
I2 C3 2.105(5) . ?
I3 C4 2.095(5) . ?
F1 C5 1.340(5) . ?
F2 C6 1.337(6) . ?
F3 C7 1.331(5) . ?
F4 C8 1.345(5) . ?
N1 C1 1.487(6) 2_665 ?
N1 C1 1.487(6) . ?
N1 C2 1.489(6) . ?
N1 C2 1.489(6) 2_665 ?
C1 H1A 0.9800 . ?
C1 H1B 0.9800 . ?
C1 H1C 0.9800 . ?
C2 H2A 0.9800 . ?
C2 H2B 0.9800 . ?
C2 H2C 0.9800 . ?
C3 C8 1.370(7) . ?
C3 C4 1.402(7) . ?
C4 C5 1.390(7) . ?
C5 C6 1.371(7) . ?
C6 C7 1.373(7) . ?
C7 C8 1.379(7) . ?

loop_
_geom_hbond_atom_site_label_D
_geom_hbond_atom_site_label_H
_geom_hbond_atom_site_label_A
_geom_hbond_distance_DH
_geom_hbond_distance_HA
_geom_hbond_distance_DA
_geom_hbond_angle_DHA
_geom_hbond_site_symmetry_A
C2 H2B I1 0.98 3.22 4.141(3) 157.3 5_676
C2 H2C F3 0.98 2.54 3.437(6) 152.2 1_554
C2 H2A I1 0.98 3.22 4.141(3) 157.0 5_666

loop_
_geom_torsion_atom_site_label_1
_geom_torsion_atom_site_label_2
_geom_torsion_atom_site_label_3
_geom_torsion_atom_site_label_4
_geom_torsion
_geom_torsion_site_symmetry_1
_geom_torsion_site_symmetry_2
_geom_torsion_site_symmetry_3
_geom_torsion_site_symmetry_4
_geom_torsion_publ_flag
C8 C3 C4 C5 0.000(1) . . . . ?
I2 C3 C4 C5 180.000(0) . . . . ?
C8 C3 C4 I3 180.000(1) . . . . ?
I2 C3 C4 I3 0.000(1) . . . . ?
C3 C4 C5 F1 180.000(0) . . . . ?
I3 C4 C5 F1 0.000(0) . . . . ?
C3 C4 C5 C6 0.000(1) . . . . ?
I3 C4 C5 C6 180.000(0) . . . . ?
F1 C5 C6 F2 0.000(0) . . . . ?
C4 C5 C6 F2 180.000(0) . . . . ?
F1 C5 C6 C7 180.000(0) . . . . ?
C4 C5 C6 C7 0.000(1) . . . . ?
F2 C6 C7 F3 0.000(0) . . . . ?
C5 C6 C7 F3 180.000(0) . . . . ?
F2 C6 C7 C8 180.000(1) . . . . ?
C5 C6 C7 C8 0.000(1) . . . . ?
C4 C3 C8 F4 180.000(0) . . . . ?
I2 C3 C8 F4 0.000(1) . . . . ?
C4 C3 C8 C7 0.000(1) . . . . ?
I2 C3 C8 C7 180.000(1) . . . . ?
F3 C7 C8 F4 0.000(1) . . . . ?
C6 C7 C8 F4 180.000(1) . . . . ?
F3 C7 C8 C3 180.000(1) . . . . ?
C6 C7 C8 C3 0.000(1) . . . . ?
